data_1566804
loop_
_publ_author_name
'Begam, Hasina Mamataj'
'Nandi, Shantanu'
'Jana, Ranjan'

_publ_section_title
;
 Directing group switch in copper-catalyzed electrophilic C--H
 amination/migratory annulation cascade: divergent access to
 benzimidazolone/benzimidazole
;
_journal_name_full 'Chemical Science'
_journal_paper_doi 10.1039/D2SC01420C
_journal_year 2022
_chemical_compound_source synthetic
_chemical_formula_moiety 'C17 H13 N3'
_chemical_formula_sum 'C17 H13 N3'
_chemical_formula_weight 259.30
_chemical_melting_point 109
_chemical_name_common 3-methyl-2-(pyridin-2-yl)-3H-naphtho[1,2-d]imidazole
_chemical_name_systematic HM-430A
_chemical_properties_physical Heat-sensitive,Light-sensitive
_space_group_crystal_system monoclinic
_space_group_IT_number 14
_space_group_name_Hall '-P 2yn'
_space_group_name_H-M_alt 'P 1 21/n 1'
_atom_sites_solution_hydrogens geom
_atom_sites_solution_primary iterative
_audit_creation_date 2020-08-24
_audit_creation_method
;
Olex2 1.2
(compiled 2017.08.10 svn.r3458 for OlexSys, GUI svn.r5381)
;
_audit_update_record
;
2020-08-25 deposited with the CCDC.	2022-04-14 downloaded from the CCDC.
;
_cell_angle_alpha 90
_cell_angle_beta 98.6550(10)
_cell_angle_gamma 90
_cell_formula_units_Z 4
_cell_length_a 10.9333(3)
_cell_length_b 7.3400(2)
_cell_length_c 16.2518(5)
_cell_measurement_reflns_used 2
_cell_measurement_temperature 100
_cell_measurement_theta_max 66.300
_cell_measurement_theta_min 2.750
_cell_volume 1289.36(6)
_computing_molecular_graphics 'Olex2 (Dolomanov et al., 2009)'
_computing_publication_material 'Olex2 (Dolomanov et al., 2009)'
_computing_structure_refinement 'ShelXL (Sheldrick, 2015)'
_computing_structure_solution 'olex2.solve (Bourhis et al., 2015)'
_diffrn_ambient_temperature 100.0
_diffrn_measured_fraction_theta_full 0.994
_diffrn_measured_fraction_theta_max 0.994
_diffrn_measurement_device_type 'Bruker APEX-II CCD'
_diffrn_radiation_type CuK\a
_diffrn_radiation_wavelength 1.54178
_diffrn_reflns_av_R_equivalents 0.0807
_diffrn_reflns_av_unetI/netI 0.0459
_diffrn_reflns_Laue_measured_fraction_full 0.994
_diffrn_reflns_Laue_measured_fraction_max 0.994
_diffrn_reflns_limit_h_max 12
_diffrn_reflns_limit_h_min -12
_diffrn_reflns_limit_k_max 8
_diffrn_reflns_limit_k_min -8
_diffrn_reflns_limit_l_max 17
_diffrn_reflns_limit_l_min -19
_diffrn_reflns_number 18364
_diffrn_reflns_point_group_measured_fraction_full 0.994
_diffrn_reflns_point_group_measured_fraction_max 0.994
_diffrn_reflns_theta_full 66.459
_diffrn_reflns_theta_max 66.459
_diffrn_reflns_theta_min 6.631
_diffrn_standards_number 0
_exptl_absorpt_coefficient_mu 0.638
_exptl_absorpt_correction_T_max 0.837
_exptl_absorpt_correction_T_min .802
_exptl_absorpt_correction_type multi-scan
_exptl_absorpt_process_details
'SADABS-2016/2 (Bruker,2016/2) was used for absorption correction. wR2(int) was 0.1876 before and 0.0906 after correction. The Ratio of minimum to maximum transmission is 0.6493. The \l/2 correction factor is Not present.'
_exptl_crystal_colour 'clear whiteish white'
_exptl_crystal_colour_lustre clear
_exptl_crystal_colour_modifier whiteish
_exptl_crystal_colour_primary white
_exptl_crystal_density_diffrn 1.336
_exptl_crystal_description block
_exptl_crystal_F_000 544
_exptl_crystal_preparation Luminescent
_exptl_crystal_recrystallization_method 'Re-crystallisation from solvent: dichloromethane, petroleum ether'
_exptl_crystal_size_max 0.2
_exptl_crystal_size_mid 0.2
_exptl_crystal_size_min 0.2
_refine_diff_density_max 0.362
_refine_diff_density_min -0.337
_refine_diff_density_rms 0.092
_refine_ls_extinction_coef 0.028(4)
_refine_ls_extinction_expression Fc^*^=kFc[1+0.001xFc^2^\l^3^/sin(2\q)]^-1/4^
_refine_ls_extinction_method 'SHELXL-2018/3 (Sheldrick 2018)'
_refine_ls_goodness_of_fit_ref 1.072
_refine_ls_hydrogen_treatment constr
_refine_ls_matrix_type full
_refine_ls_number_parameters 183
_refine_ls_number_reflns 2259
_refine_ls_number_restraints 0
_refine_ls_restrained_S_all 1.072
_refine_ls_R_factor_all 0.0623
_refine_ls_R_factor_gt 0.0595
_refine_ls_shift/su_max 0.000
_refine_ls_shift/su_mean 0.000
_refine_ls_structure_factor_coef Fsqd
_refine_ls_weighting_details 'w=1/[\s^2^(Fo^2^)+(0.0959P)^2^+0.5135P] where P=(Fo^2^+2Fc^2^)/3'
_refine_ls_weighting_scheme calc
_refine_ls_wR_factor_gt 0.1563
_refine_ls_wR_factor_ref 0.1597
_reflns_Friedel_coverage 0.000
_reflns_number_gt 2105
_reflns_number_total 2259
_reflns_threshold_expression 'I > 2\s(I)'
_cod_data_source_file d2sc01420c2.cif
_cod_data_source_block hm_430a_0m_a
_cod_database_code 1566804
_shelx_shelxl_version_number 2018/3
_shelx_space_group_comment
;
The symmetry employed for this shelxl refinement is uniquely defined
by the following loop, which should always be used as a source of
symmetry information in preference to the above space-group names.
They are only intended as comments.
;
_shelx_estimated_absorpt_t_max 0.883
_shelx_estimated_absorpt_t_min 0.883
_olex2_refinement_description
;
1. Fixed Uiso
 At 1.2 times of:
  All C(H) groups
 At 1.5 times of:
  All C(H,H,H) groups
2.a Aromatic/amide H refined with riding coordinates:
 C009(H009), C00B(H00B), C00C(H00C), C00D(H00D), C00E(H00E), C00G(H00H),
 C00H(H00I), C00I(H00J), C00J(H00K), C00K(H00L)
2.b Idealised Me refined as rotating group:
 C00F(H00A,H00F,H00G)
;
_olex2_submission_original_sample_id HM-430A
_olex2_submission_special_instructions 'No special instructions were received'

loop_
_space_group_symop_operation_xyz
'x, y, z'
'-x+1/2, y+1/2, -z+1/2'
'-x, -y, -z'
'x-1/2, -y-1/2, z-1/2'

loop_
_atom_site_label
_atom_site_type_symbol
_atom_site_fract_x
_atom_site_fract_y
_atom_site_fract_z
_atom_site_U_iso_or_equiv
_atom_site_adp_type
_atom_site_occupancy
_atom_site_site_symmetry_order
_atom_site_calc_flag
_atom_site_refinement_flags_posn
_atom_site_refinement_flags_adp
_atom_site_refinement_flags_occupancy
_atom_site_disorder_assembly
_atom_site_disorder_group
N2 N 0.52478(13) 0.2928(2) 0.36706(9) 0.0276(4) Uani 1 1 d . . . . .
N1 N 0.61942(13) 0.3176(2) 0.49956(9) 0.0266(4) Uani 1 1 d . . . . .
N003 N 0.84864(14) 0.3884(2) 0.42952(10) 0.0373(5) Uani 1 1 d . . . . .
C004 C 0.50290(16) 0.2482(2) 0.50273(11) 0.0264(4) Uani 1 1 d . . . . .
C005 C 0.44624(16) 0.2331(2) 0.42016(11) 0.0257(4) Uani 1 1 d . . . . .
C006 C 0.62814(16) 0.3421(2) 0.41728(11) 0.0267(5) Uani 1 1 d . . . . .
C007 C 0.32399(16) 0.1614(2) 0.40065(11) 0.0271(5) Uani 1 1 d . . . . .
C008 C 0.73664(16) 0.4117(2) 0.38350(11) 0.0276(5) Uani 1 1 d . . . . .
C009 C 0.44367(17) 0.2007(3) 0.57081(11) 0.0301(5) Uani 1 1 d . . . . .
H009 H 0.484018 0.212969 0.626529 0.036 Uiso 1 1 calc R . . . .
C00A C 0.26406(17) 0.1145(2) 0.46962(11) 0.0288(5) Uani 1 1 d . . . . .
C00B C 0.32531(18) 0.1361(3) 0.55301(12) 0.0316(5) Uani 1 1 d . . . . .
H00B H 0.282413 0.104576 0.597656 0.038 Uiso 1 1 calc R . . . .
C00C C 0.72109(18) 0.4918(3) 0.30520(12) 0.0340(5) Uani 1 1 d . . . . .
H00C H 0.640667 0.506592 0.274438 0.041 Uiso 1 1 calc R . . . .
C00D C 0.26125(16) 0.1378(3) 0.31896(11) 0.0308(5) Uani 1 1 d . . . . .
H00D H 0.300394 0.171547 0.272856 0.037 Uiso 1 1 calc R . . . .
C00E C 0.14280(17) 0.0416(3) 0.45337(12) 0.0345(5) Uani 1 1 d . . . . .
H00E H 0.101585 0.008449 0.498601 0.041 Uiso 1 1 calc R . . . .
C00F C 0.70770(17) 0.3633(3) 0.57348(11) 0.0329(5) Uani 1 1 d . . . . .
H00A H 0.666112 0.435714 0.611705 0.049 Uiso 1 1 calc GR . . . .
H00F H 0.776174 0.433765 0.556987 0.049 Uiso 1 1 calc GR . . . .
H00G H 0.739977 0.250958 0.601285 0.049 Uiso 1 1 calc GR . . . .
C00G C 0.14334(17) 0.0660(3) 0.30566(12) 0.0352(5) Uani 1 1 d . . . . .
H00H H 0.102229 0.048857 0.250414 0.042 Uiso 1 1 calc R . . . .
C00H C 0.82391(19) 0.5497(3) 0.27269(12) 0.0376(5) Uani 1 1 d . . . . .
H00I H 0.815438 0.604721 0.219226 0.045 Uiso 1 1 calc R . . . .
C00I C 0.08381(18) 0.0181(3) 0.37310(13) 0.0377(5) Uani 1 1 d . . . . .
H00J H 0.002451 -0.030742 0.363394 0.045 Uiso 1 1 calc R . . . .
C00J C 0.9395(2) 0.5262(3) 0.31920(13) 0.0419(6) Uani 1 1 d . . . . .
H00K H 1.011998 0.565030 0.298554 0.050 Uiso 1 1 calc R . . . .
C00K C 0.9469(2) 0.4452(3) 0.39624(14) 0.0450(6) Uani 1 1 d . . . . .
H00L H 1.026597 0.428541 0.427737 0.054 Uiso 1 1 calc R . . . .

loop_
_atom_site_aniso_label
_atom_site_aniso_U_11
_atom_site_aniso_U_22
_atom_site_aniso_U_33
_atom_site_aniso_U_23
_atom_site_aniso_U_13
_atom_site_aniso_U_12
N2 0.0254(8) 0.0271(8) 0.0284(8) 0.0004(6) -0.0018(6) 0.0001(6)
N1 0.0259(8) 0.0254(8) 0.0269(8) -0.0024(6) -0.0018(6) -0.0009(6)
N003 0.0275(9) 0.0462(11) 0.0365(9) 0.0030(7) -0.0012(7) -0.0042(7)
C004 0.0266(9) 0.0238(9) 0.0275(9) -0.0008(7) -0.0002(7) 0.0017(7)
C005 0.0269(9) 0.0231(9) 0.0259(9) 0.0007(7) 0.0002(7) 0.0035(7)
C006 0.0273(9) 0.0228(9) 0.0284(9) -0.0002(7) -0.0010(7) 0.0006(7)
C007 0.0265(9) 0.0228(9) 0.0304(10) 0.0000(7) -0.0007(7) 0.0029(7)
C008 0.0261(9) 0.0240(9) 0.0312(9) -0.0025(7) -0.0007(7) -0.0004(7)
C009 0.0320(10) 0.0287(10) 0.0281(10) -0.0024(7) -0.0006(7) 0.0027(7)
C00A 0.0268(9) 0.0265(10) 0.0323(10) 0.0002(7) 0.0012(7) 0.0031(7)
C00B 0.0325(10) 0.0316(10) 0.0311(10) 0.0016(8) 0.0057(8) 0.0018(8)
C00C 0.0355(11) 0.0321(11) 0.0332(10) 0.0016(8) 0.0011(8) -0.0009(8)
C00D 0.0278(10) 0.0339(11) 0.0295(10) 0.0017(7) 0.0002(7) 0.0007(7)
C00E 0.0280(10) 0.0376(11) 0.0376(11) 0.0021(8) 0.0041(8) 0.0014(8)
C00F 0.0312(10) 0.0353(11) 0.0291(10) -0.0047(8) -0.0052(8) -0.0025(8)
C00G 0.0282(10) 0.0382(11) 0.0362(10) -0.0003(8) -0.0055(8) 0.0011(8)
C00H 0.0483(12) 0.0307(11) 0.0344(10) 0.0004(8) 0.0080(9) -0.0043(9)
C00I 0.0262(10) 0.0434(12) 0.0415(11) 0.0010(9) -0.0019(8) -0.0007(8)
C00J 0.0386(12) 0.0425(12) 0.0459(12) -0.0046(9) 0.0110(9) -0.0129(9)
C00K 0.0309(11) 0.0584(15) 0.0447(12) 0.0014(10) 0.0023(9) -0.0090(9)

loop_
_atom_type_symbol
_atom_type_description
_atom_type_scat_dispersion_real
_atom_type_scat_dispersion_imag
_atom_type_scat_source
C C 0.0181 0.0091 'International Tables Vol C Tables 4.2.6.8 and 6.1.1.4'
H H 0.0000 0.0000 'International Tables Vol C Tables 4.2.6.8 and 6.1.1.4'
N N 0.0311 0.0180 'International Tables Vol C Tables 4.2.6.8 and 6.1.1.4'

loop_
_geom_angle_atom_site_label_1
_geom_angle_atom_site_label_2
_geom_angle_atom_site_label_3
_geom_angle
_geom_angle_site_symmetry_1
_geom_angle_site_symmetry_3
_geom_angle_publ_flag
C006 N2 C005 104.63(14) . . ?
C004 N1 C00F 123.56(15) . . ?
C006 N1 C004 106.61(14) . . ?
C006 N1 C00F 129.72(15) . . ?
C00K N003 C008 116.97(18) . . ?
N1 C004 C005 105.80(16) . . ?
N1 C004 C009 131.10(16) . . ?
C005 C004 C009 123.10(17) . . ?
N2 C005 C004 110.41(16) . . ?
N2 C005 C007 129.01(16) . . ?
C004 C005 C007 120.57(17) . . ?
N2 C006 N1 112.55(16) . . ?
N2 C006 C008 121.31(16) . . ?
N1 C006 C008 126.13(16) . . ?
C00A C007 C005 116.17(16) . . ?
C00D C007 C005 124.14(17) . . ?
C00D C007 C00A 119.68(17) . . ?
N003 C008 C006 117.74(16) . . ?
N003 C008 C00C 122.58(17) . . ?
C00C C008 C006 119.63(16) . . ?
C004 C009 H009 121.6 . . ?
C00B C009 C004 116.89(17) . . ?
C00B C009 H009 121.6 . . ?
C007 C00A C00B 121.01(17) . . ?
C00E C00A C007 118.25(17) . . ?
C00E C00A C00B 120.73(17) . . ?
C009 C00B C00A 122.22(17) . . ?
C009 C00B H00B 118.9 . . ?
C00A C00B H00B 118.9 . . ?
C008 C00C H00C 120.4 . . ?
C00H C00C C008 119.14(18) . . ?
C00H C00C H00C 120.4 . . ?
C007 C00D H00D 119.8 . . ?
C00G C00D C007 120.35(17) . . ?
C00G C00D H00D 119.8 . . ?
C00A C00E H00E 119.5 . . ?
C00I C00E C00A 121.05(18) . . ?
C00I C00E H00E 119.5 . . ?
N1 C00F H00A 109.5 . . ?
N1 C00F H00F 109.5 . . ?
N1 C00F H00G 109.5 . . ?
H00A C00F H00F 109.5 . . ?
H00A C00F H00G 109.5 . . ?
H00F C00F H00G 109.5 . . ?
C00D C00G H00H 119.8 . . ?
C00D C00G C00I 120.43(18) . . ?
C00I C00G H00H 119.8 . . ?
C00C C00H H00I 120.6 . . ?
C00C C00H C00J 118.88(19) . . ?
C00J C00H H00I 120.6 . . ?
C00E C00I C00G 120.22(18) . . ?
C00E C00I H00J 119.9 . . ?
C00G C00I H00J 119.9 . . ?
C00H C00J H00K 120.8 . . ?
C00K C00J C00H 118.34(19) . . ?
C00K C00J H00K 120.8 . . ?
N003 C00K C00J 124.1(2) . . ?
N003 C00K H00L 118.0 . . ?
C00J C00K H00L 118.0 . . ?

loop_
_geom_bond_atom_site_label_1
_geom_bond_atom_site_label_2
_geom_bond_distance
_geom_bond_site_symmetry_2
_geom_bond_publ_flag
N2 C005 1.377(2) . ?
N2 C006 1.340(2) . ?
N1 C004 1.380(2) . ?
N1 C006 1.367(2) . ?
N1 C00F 1.462(2) . ?
N003 C008 1.346(2) . ?
N003 C00K 1.340(3) . ?
C004 C005 1.395(2) . ?
C004 C009 1.407(3) . ?
C005 C007 1.427(2) . ?
C006 C008 1.471(3) . ?
C007 C00A 1.423(3) . ?
C007 C00D 1.410(2) . ?
C008 C00C 1.389(3) . ?
C009 H009 0.9500 . ?
C009 C00B 1.368(3) . ?
C00A C00B 1.427(3) . ?
C00A C00E 1.417(3) . ?
C00B H00B 0.9500 . ?
C00C H00C 0.9500 . ?
C00C C00H 1.379(3) . ?
C00D H00D 0.9500 . ?
C00D C00G 1.379(3) . ?
C00E H00E 0.9500 . ?
C00E C00I 1.376(3) . ?
C00F H00A 0.9800 . ?
C00F H00F 0.9800 . ?
C00F H00G 0.9800 . ?
C00G H00H 0.9500 . ?
C00G C00I 1.401(3) . ?
C00H H00I 0.9500 . ?
C00H C00J 1.382(3) . ?
C00I H00J 0.9500 . ?
C00J H00K 0.9500 . ?
C00J C00K 1.378(3) . ?
C00K H00L 0.9500 . ?
